data_7714057
loop_
_publ_author_name
'Gillespie, Angus A.'
'Roemer, Max'
'Jago, David'
'Sobolev, Alexandre N.'
'Nealon, Gareth L.'
'Spackman, Peter R.'
'Moggach, Stephen A.'
'Koutsantonis, George'

_publ_section_title
;
 Functionalised organometallic photoswitches containing dihydropyrene
 units
;
_journal_name_full 'Dalton Transactions'
_journal_paper_doi 10.1039/D3DT02505E
_journal_year 2023
_chemical_formula_moiety 'C69 H66 P2 Ru'
_chemical_formula_sum 'C69 H66 P2 Ru'
_chemical_formula_weight 1058.22
_space_group_crystal_system monoclinic
_space_group_IT_number 14
_space_group_name_Hall '-P 2yn'
_space_group_name_H-M_alt 'P 1 21/n 1'
_atom_sites_solution_hydrogens geom
_audit_creation_method SHELXL-2017/1
_audit_update_record
;
2023-06-30 deposited with the CCDC.	2023-09-26 downloaded from the CCDC.
;
_cell_angle_alpha 90
_cell_angle_beta 95.826(1)
_cell_angle_gamma 90
_cell_formula_units_Z 4
_cell_length_a 11.8379(2)
_cell_length_b 15.3879(2)
_cell_length_c 29.6079(5)
_cell_measurement_reflns_used 33189
_cell_measurement_temperature 100(2)
_cell_measurement_theta_max 31.766
_cell_measurement_theta_min 2.815
_cell_volume 5365.53(15)
_computing_cell_refinement 'CrysAlisPro 1.171.38.46 (Rigaku OD, 2015)'
_computing_data_collection 'CrysAlisPro 1.171.38.46 (Rigaku OD, 2015)'
_computing_data_reduction 'CrysAlisPro 1.171.38.46 (Rigaku OD, 2015)'
_computing_publication_material 'SHELXL-2017/1 (Sheldrick, 2017)'
_computing_structure_refinement 'SHELXL-2017/1 (Sheldrick, 2017)'
_computing_structure_solution 'SHELXT-2015/1 (Sheldrick, 2015)'
_diffrn_ambient_temperature 100(2)
_diffrn_detector_area_resol_mean 16.0009
_diffrn_measured_fraction_theta_full 0.998
_diffrn_measured_fraction_theta_max 0.954
_diffrn_measurement_device 'four-circle diffractometer'
_diffrn_measurement_device_type 'Oxford Diffraction Xcalibur, Sapphire3 CCD'
_diffrn_measurement_method '\w scans'
_diffrn_orient_matrix_type 'CrysAlisPro convention (1999,Acta A55,543-557)'
_diffrn_orient_matrix_UB_11 0.0589267
_diffrn_orient_matrix_UB_12 0.0034706
_diffrn_orient_matrix_UB_13 -0.0022047
_diffrn_orient_matrix_UB_21 0.0120129
_diffrn_orient_matrix_UB_22 -0.0050219
_diffrn_orient_matrix_UB_23 0.0238122
_diffrn_orient_matrix_UB_31 0.0031441
_diffrn_orient_matrix_UB_32 -0.0457003
_diffrn_orient_matrix_UB_33 -0.0028064
_diffrn_radiation_monochromator graphite
_diffrn_radiation_source 'normal-focus sealed tube'
_diffrn_radiation_type MoK\a
_diffrn_radiation_wavelength 0.71073
_diffrn_reflns_av_R_equivalents 0.0768
_diffrn_reflns_av_unetI/netI 0.0487
_diffrn_reflns_Laue_measured_fraction_full 0.998
_diffrn_reflns_Laue_measured_fraction_max 0.954
_diffrn_reflns_limit_h_max 17
_diffrn_reflns_limit_h_min -17
_diffrn_reflns_limit_k_max 22
_diffrn_reflns_limit_k_min -22
_diffrn_reflns_limit_l_max 43
_diffrn_reflns_limit_l_min -43
_diffrn_reflns_number 111091
_diffrn_reflns_point_group_measured_fraction_full 0.998
_diffrn_reflns_point_group_measured_fraction_max 0.954
_diffrn_reflns_theta_full 25.242
_diffrn_reflns_theta_max 32.049
_diffrn_reflns_theta_min 2.833
_exptl_absorpt_coefficient_mu 0.395
_exptl_absorpt_correction_T_max 1.0
_exptl_absorpt_correction_T_min 0.84868
_exptl_absorpt_correction_type multi-scan
_exptl_absorpt_process_details
;
CrysAlisPro 1.171.38.46 (Rigaku Oxford Diffraction, 2015)
Empirical absorption correction using spherical harmonics,
 implemented in SCALE3 ABSPACK scaling algorithm.
;
_exptl_crystal_colour 'dark brown'
_exptl_crystal_density_diffrn 1.310
_exptl_crystal_description prism
_exptl_crystal_F_000 2216
_exptl_crystal_size_max 0.355
_exptl_crystal_size_mid 0.285
_exptl_crystal_size_min 0.203
_refine_diff_density_max 2.059
_refine_diff_density_min -1.690
_refine_diff_density_rms 0.101
_refine_ls_extinction_method none
_refine_ls_goodness_of_fit_ref 1.002
_refine_ls_hydrogen_treatment constr
_refine_ls_matrix_type full
_refine_ls_number_parameters 725
_refine_ls_number_reflns 17844
_refine_ls_number_restraints 12
_refine_ls_restrained_S_all 1.003
_refine_ls_R_factor_all 0.0661
_refine_ls_R_factor_gt 0.0493
_refine_ls_shift/su_max 0.003
_refine_ls_shift/su_mean 0.000
_refine_ls_structure_factor_coef Fsqd
_refine_ls_weighting_details 'w=1/[\s^2^(Fo^2^)+(0.0600P)^2^+5.0000P] where P=(Fo^2^+2Fc^2^)/3'
_refine_ls_weighting_scheme calc
_refine_ls_wR_factor_gt 0.1184
_refine_ls_wR_factor_ref 0.1299
_reflns_Friedel_coverage 0.000
_reflns_number_gt 14189
_reflns_number_total 17844
_reflns_threshold_expression 'I > 2\s(I)'
_cod_data_source_file d3dt02505e2.cif
_cod_data_source_block gk473b
_cod_original_sg_symbol_H-M 'P 21/n'
_cod_database_code 7714057
_shelx_shelxl_version_number 2017/1
_shelx_space_group_comment
;
The symmetry employed for this shelxl refinement is uniquely defined
by the following loop, which should always be used as a source of
symmetry information in preference to the above space-group names.
They are only intended as comments.
;
_shelx_estimated_absorpt_t_min 0.873
_shelx_estimated_absorpt_t_max 0.924

loop_
_space_group_symop_operation_xyz
'x, y, z'
'-x+1/2, y+1/2, -z+1/2'
'-x, -y, -z'
'x-1/2, -y-1/2, z-1/2'

loop_
_atom_site_label
_atom_site_type_symbol
_atom_site_fract_x
_atom_site_fract_y
_atom_site_fract_z
_atom_site_U_iso_or_equiv
_atom_site_adp_type
_atom_site_occupancy
_atom_site_site_symmetry_order
_atom_site_calc_flag
_atom_site_refinement_flags_posn
_atom_site_refinement_flags_adp
_atom_site_refinement_flags_occupancy
_atom_site_disorder_assembly
_atom_site_disorder_group
Ru1 Ru 0.39923(2) 0.62273(2) 0.30743(2) 0.01945(5) Uani 1 1 d . . . . .
P1 P 0.51262(4) 0.74364(3) 0.30699(2) 0.02127(10) Uani 1 1 d . . . . .
C1 C 0.80415(18) 0.57930(15) 0.54007(7) 0.0267(4) Uani 1 1 d . . . . .
H1 H 0.846970 0.603575 0.565900 0.032 Uiso 1 1 calc R U . . .
P2 P 0.50136(4) 0.52946(3) 0.26750(2) 0.01987(10) Uani 1 1 d . . . . .
C2 C 0.73589(18) 0.63515(14) 0.51113(7) 0.0251(4) Uani 1 1 d . . . . .
C3 C 0.67253(17) 0.60000(14) 0.47285(7) 0.0237(4) Uani 1 1 d . . . . .
H3 H 0.626796 0.637912 0.453380 0.028 Uiso 1 1 calc R U . . .
C4 C 0.67380(18) 0.51220(14) 0.46221(7) 0.0237(4) Uani 1 1 d . . . . .
C5 C 0.61045(17) 0.47554(14) 0.42363(7) 0.0225(4) Uani 1 1 d . . . . .
C6 C 0.61816(19) 0.38576(14) 0.41509(7) 0.0257(4) Uani 1 1 d . . . . .
H6 H 0.574858 0.362442 0.389128 0.031 Uiso 1 1 calc R U . . .
C7 C 0.68565(19) 0.33007(14) 0.44265(7) 0.0255(4) Uani 1 1 d . . . . .
C8 C 0.6955(2) 0.24155(15) 0.43413(8) 0.0284(4) Uani 1 1 d . . . . .
H8 H 0.653512 0.217794 0.407976 0.034 Uiso 1 1 calc R U . . .
C9 C 0.7647(2) 0.18586(15) 0.46245(7) 0.0272(4) Uani 1 1 d . . . . .
C10 C 0.82634(19) 0.22056(15) 0.50160(8) 0.0277(4) Uani 1 1 d . . . . .
H10 H 0.872255 0.182466 0.520902 0.033 Uiso 1 1 calc R U . . .
C11 C 0.82295(18) 0.30765(15) 0.51318(7) 0.0253(4) Uani 1 1 d . . . . .
C12 C 0.88399(19) 0.34511(16) 0.55149(7) 0.0286(4) Uani 1 1 d . . . . .
H12 H 0.930279 0.308875 0.571698 0.034 Uiso 1 1 calc R U . . .
C13 C 0.87883(19) 0.43323(16) 0.56074(7) 0.0282(4) Uani 1 1 d . . . . .
H14 H 0.922184 0.455391 0.586984 0.034 Uiso 1 1 calc R U . . .
C14 C 0.81181(18) 0.49098(15) 0.53271(7) 0.0259(4) Uani 1 1 d . . . . .
C15 C 0.7698(4) 0.4577(3) 0.48485(15) 0.0229(8) Uani 0.5 1 d . . P A 1
C16 C 0.7271(4) 0.3662(3) 0.48958(15) 0.0234(8) Uani 0.5 1 d . . P A 1
C17 C 0.8721(4) 0.4596(3) 0.45463(16) 0.0280(9) Uani 0.5 1 d . . P A 1
H17A H 0.902057 0.518891 0.453752 0.042 Uiso 0.5 1 calc R U P A 1
H17B H 0.845713 0.440709 0.423748 0.042 Uiso 0.5 1 calc R U P A 1
H17C H 0.932079 0.420430 0.467631 0.042 Uiso 0.5 1 calc R U P A 1
C18 C 0.6247(4) 0.3634(4) 0.51979(17) 0.0282(9) Uani 0.5 1 d . . P A 1
H18A H 0.599034 0.303294 0.522489 0.042 Uiso 0.5 1 calc R U P A 1
H18B H 0.562063 0.398888 0.505597 0.042 Uiso 0.5 1 calc R U P A 1
H18C H 0.649392 0.386483 0.550048 0.042 Uiso 0.5 1 calc R U P A 1
C15' C 0.7215(4) 0.4464(3) 0.49966(13) 0.0186(7) Uani 0.5 1 d . . P A 2
C16' C 0.7775(4) 0.3713(3) 0.47679(14) 0.0210(8) Uani 0.5 1 d . . P A 2
C17' C 0.6217(4) 0.4161(3) 0.52616(15) 0.0246(8) Uani 0.5 1 d . . P A 2
H17D H 0.588034 0.466602 0.539877 0.037 Uiso 0.5 1 calc R U P A 2
H17E H 0.650148 0.375289 0.550071 0.037 Uiso 0.5 1 calc R U P A 2
H17F H 0.563973 0.387323 0.505252 0.037 Uiso 0.5 1 calc R U P A 2
C18' C 0.8765(4) 0.4008(3) 0.45028(15) 0.0249(8) Uani 0.5 1 d . . P A 2
H18D H 0.847769 0.440519 0.425905 0.037 Uiso 0.5 1 calc R U P A 2
H18E H 0.910791 0.349918 0.437173 0.037 Uiso 0.5 1 calc R U P A 2
H18F H 0.933751 0.430647 0.470934 0.037 Uiso 0.5 1 calc R U P A 2
C20 C 0.7327(2) 0.73209(15) 0.52248(8) 0.0287(4) Uani 1 1 d . . . . .
C21 C 0.6504(3) 0.78275(17) 0.48881(9) 0.0412(6) Uani 1 1 d . . . . .
H21A H 0.573637 0.759049 0.489126 0.062 Uiso 1 1 calc R U . . .
H21B H 0.674370 0.777395 0.458211 0.062 Uiso 1 1 calc R U . . .
H21C H 0.650569 0.844157 0.497593 0.062 Uiso 1 1 calc R U . . .
C22 C 0.6927(2) 0.74318(18) 0.56992(9) 0.0366(5) Uani 1 1 d . . . . .
H22A H 0.617203 0.717243 0.570366 0.055 Uiso 1 1 calc R U . . .
H22B H 0.689075 0.805184 0.577199 0.055 Uiso 1 1 calc R U . . .
H22C H 0.746255 0.714184 0.592458 0.055 Uiso 1 1 calc R U . . .
C23 C 0.8519(2) 0.77094(17) 0.52174(9) 0.0356(5) Uani 1 1 d . . . . .
H23A H 0.876765 0.764130 0.491357 0.053 Uiso 1 1 calc R U . . .
H23B H 0.905030 0.740676 0.543948 0.053 Uiso 1 1 calc R U . . .
H23C H 0.850120 0.832829 0.529446 0.053 Uiso 1 1 calc R U . . .
C51 C 0.54130(18) 0.52823(14) 0.39210(7) 0.0241(4) Uani 1 1 d . . . . .
C52 C 0.48906(17) 0.56922(13) 0.36153(7) 0.0223(4) Uani 1 1 d . . . . .
C90 C 0.7724(2) 0.08999(15) 0.45009(8) 0.0315(5) Uani 1 1 d . . . . .
C91 C 0.7326(10) 0.0663(4) 0.4017(2) 0.071(3) Uani 0.5 1 d . . P B 1
H91A H 0.738870 0.003270 0.397772 0.106 Uiso 0.5 1 calc R U P B 1
H91B H 0.779825 0.096023 0.381205 0.106 Uiso 0.5 1 calc R U P B 1
H91C H 0.653269 0.084037 0.394743 0.106 Uiso 0.5 1 calc R U P B 1
C92 C 0.8934(9) 0.0532(7) 0.4609(5) 0.088(4) Uani 0.5 1 d . U P B 1
H92A H 0.917630 0.060500 0.493287 0.132 Uiso 0.5 1 calc R U P B 1
H92B H 0.945793 0.084483 0.443043 0.132 Uiso 0.5 1 calc R U P B 1
H92C H 0.893750 -0.008691 0.453098 0.132 Uiso 0.5 1 calc R U P B 1
C93 C 0.6994(10) 0.0368(5) 0.4810(3) 0.076(3) Uani 0.5 1 d . . P B 1
H93A H 0.724497 0.049038 0.512906 0.114 Uiso 0.5 1 calc R U P B 1
H93B H 0.708184 -0.025411 0.475066 0.114 Uiso 0.5 1 calc R U P B 1
H93C H 0.619334 0.053065 0.474471 0.114 Uiso 0.5 1 calc R U P B 1
C94 C 0.8485(11) 0.0411(6) 0.4834(4) 0.083(4) Uani 0.5 1 d . U P B 2
H94A H 0.826352 0.051367 0.513983 0.124 Uiso 0.5 1 calc R U P B 2
H94B H 0.926895 0.060452 0.482010 0.124 Uiso 0.5 1 calc R U P B 2
H94C H 0.842780 -0.021123 0.476447 0.124 Uiso 0.5 1 calc R U P B 2
C95 C 0.6545(6) 0.0507(4) 0.4488(3) 0.060(2) Uani 0.5 1 d . . P B 2
H95A H 0.601517 0.084464 0.428085 0.089 Uiso 0.5 1 calc R U P B 2
H95B H 0.629443 0.051724 0.479304 0.089 Uiso 0.5 1 calc R U P B 2
H95C H 0.656432 -0.009495 0.438044 0.089 Uiso 0.5 1 calc R U P B 2
C96 C 0.8125(9) 0.0874(5) 0.4029(3) 0.066(3) Uani 0.5 1 d . . P B 2
H96A H 0.771238 0.131049 0.383597 0.099 Uiso 0.5 1 calc R U P B 2
H96B H 0.798173 0.029563 0.389660 0.099 Uiso 0.5 1 calc R U P B 2
H96C H 0.894096 0.099842 0.405026 0.099 Uiso 0.5 1 calc R U P B 2
C111 C 0.66153(17) 0.75745(13) 0.33145(7) 0.0220(4) Uani 1 1 d . . . . .
C112 C 0.71193(19) 0.69787(15) 0.36256(8) 0.0281(4) Uani 1 1 d . . . . .
H112 H 0.673232 0.645717 0.368605 0.034 Uiso 1 1 calc R U . . .
C113 C 0.8192(2) 0.71454(16) 0.38491(9) 0.0326(5) Uani 1 1 d . . . . .
H113 H 0.853250 0.673598 0.406129 0.039 Uiso 1 1 calc R U . . .
C114 C 0.8763(2) 0.79012(16) 0.37642(9) 0.0317(5) Uani 1 1 d . . . . .
H114 H 0.949650 0.800978 0.391489 0.038 Uiso 1 1 calc R U . . .
C115 C 0.82556(19) 0.85030(15) 0.34561(8) 0.0276(4) Uani 1 1 d . . . . .
H115 H 0.864358 0.902488 0.339734 0.033 Uiso 1 1 calc R U . . .
C116 C 0.71922(18) 0.83446(14) 0.32360(8) 0.0254(4) Uani 1 1 d . . . . .
H116 H 0.684860 0.876213 0.302919 0.030 Uiso 1 1 calc R U . . .
C121 C 0.51698(18) 0.78786(13) 0.24958(7) 0.0243(4) Uani 1 1 d . . . . .
C122 C 0.61239(19) 0.77522(14) 0.22623(8) 0.0269(4) Uani 1 1 d . . . . .
H122 H 0.679192 0.750824 0.241699 0.032 Uiso 1 1 calc R U . . .
C123 C 0.6112(2) 0.79779(16) 0.18060(8) 0.0315(5) Uani 1 1 d . . . . .
H123 H 0.676681 0.788666 0.165117 0.038 Uiso 1 1 calc R U . . .
C124 C 0.5134(2) 0.83385(17) 0.15779(9) 0.0363(5) Uani 1 1 d . . . . .
H124 H 0.512047 0.849393 0.126690 0.044 Uiso 1 1 calc R U . . .
C125 C 0.4188(2) 0.84689(16) 0.18041(9) 0.0343(5) Uani 1 1 d . . . . .
H125 H 0.352445 0.871604 0.164797 0.041 Uiso 1 1 calc R U . . .
C126 C 0.4195(2) 0.82423(15) 0.22591(8) 0.0295(5) Uani 1 1 d . . . . .
H126 H 0.353577 0.833422 0.241086 0.035 Uiso 1 1 calc R U . . .
C131 C 0.45728(18) 0.83225(14) 0.34027(8) 0.0266(4) Uani 1 1 d . . . . .
C132 C 0.4474(2) 0.91889(15) 0.32626(9) 0.0323(5) Uani 1 1 d . . . . .
H132 H 0.460660 0.934158 0.296162 0.039 Uiso 1 1 calc R U . . .
C133 C 0.4183(2) 0.98289(17) 0.35619(11) 0.0414(6) Uani 1 1 d . . . . .
H133 H 0.409868 1.041407 0.346189 0.050 Uiso 1 1 calc R U . . .
C134 C 0.4015(2) 0.96184(18) 0.40034(10) 0.0406(6) Uani 1 1 d . . . . .
H134 H 0.383714 1.006089 0.420839 0.049 Uiso 1 1 calc R U . . .
C135 C 0.4106(2) 0.87581(18) 0.41485(9) 0.0371(5) Uani 1 1 d . . . . .
H135 H 0.398428 0.861146 0.445146 0.045 Uiso 1 1 calc R U . . .
C136 C 0.4377(2) 0.81144(16) 0.38475(8) 0.0308(5) Uani 1 1 d . . . . .
H136 H 0.443041 0.752661 0.394555 0.037 Uiso 1 1 calc R U . . .
C211 C 0.65519(17) 0.53998(13) 0.26451(7) 0.0222(4) Uani 1 1 d . . . . .
C212 C 0.72720(19) 0.52560(16) 0.30434(8) 0.0293(4) Uani 1 1 d . . . . .
H212 H 0.695634 0.513383 0.331890 0.035 Uiso 1 1 calc R U . . .
C213 C 0.8444(2) 0.52905(16) 0.30392(9) 0.0326(5) Uani 1 1 d . . . . .
H213 H 0.892339 0.520003 0.331228 0.039 Uiso 1 1 calc R U . . .
C214 C 0.89154(19) 0.54561(15) 0.26389(9) 0.0308(5) Uani 1 1 d . . . . .
H214 H 0.971679 0.547822 0.263662 0.037 Uiso 1 1 calc R U . . .
C215 C 0.82140(19) 0.55892(14) 0.22423(8) 0.0284(4) Uani 1 1 d . . . . .
H215 H 0.853681 0.569748 0.196677 0.034 Uiso 1 1 calc R U . . .
C216 C 0.70347(18) 0.55657(13) 0.22436(8) 0.0241(4) Uani 1 1 d . . . . .
H216 H 0.656002 0.566304 0.196985 0.029 Uiso 1 1 calc R U . . .
C221 C 0.49816(18) 0.41476(13) 0.28490(7) 0.0226(4) Uani 1 1 d . . . . .
C222 C 0.41333(17) 0.38340(13) 0.30999(7) 0.0224(4) Uani 1 1 d . . . . .
H222 H 0.359653 0.422626 0.320379 0.027 Uiso 1 1 calc R U . . .
C223 C 0.40637(18) 0.29543(14) 0.31996(8) 0.0255(4) Uani 1 1 d . . . . .
H223 H 0.347579 0.274776 0.336744 0.031 Uiso 1 1 calc R U . . .
C224 C 0.4847(2) 0.23807(15) 0.30552(9) 0.0316(5) Uani 1 1 d . . . . .
H224 H 0.479990 0.178002 0.312499 0.038 Uiso 1 1 calc R U . . .
C225 C 0.5703(2) 0.26786(15) 0.28085(10) 0.0348(5) Uani 1 1 d . . . . .
H225 H 0.624086 0.228348 0.270793 0.042 Uiso 1 1 calc R U . . .
C226 C 0.5770(2) 0.35584(14) 0.27092(9) 0.0300(5) Uani 1 1 d . . . . .
H226 H 0.636248 0.376181 0.254306 0.036 Uiso 1 1 calc R U . . .
C231 C 0.44581(17) 0.52093(14) 0.20722(7) 0.0234(4) Uani 1 1 d . . . . .
C232 C 0.41530(19) 0.44301(16) 0.18546(8) 0.0293(4) Uani 1 1 d . . . . .
H232 H 0.420558 0.390184 0.202148 0.035 Uiso 1 1 calc R U . . .
C233 C 0.3771(2) 0.44190(19) 0.13944(9) 0.0371(5) Uani 1 1 d . . . . .
H233 H 0.355150 0.388508 0.125021 0.045 Uiso 1 1 calc R U . . .
C234 C 0.3711(2) 0.5182(2) 0.11459(8) 0.0390(6) Uani 1 1 d . . . . .
H234 H 0.347678 0.517082 0.082938 0.047 Uiso 1 1 calc R U . . .
C235 C 0.3992(2) 0.59607(19) 0.13608(8) 0.0364(5) Uani 1 1 d . . . . .
H235 H 0.394045 0.648662 0.119189 0.044 Uiso 1 1 calc R U . . .
C236 C 0.4350(2) 0.59798(16) 0.18216(8) 0.0290(4) Uani 1 1 d . . . . .
H236 H 0.452353 0.652005 0.196776 0.035 Uiso 1 1 calc R U . . .
C501 C 0.24067(19) 0.66336(15) 0.33763(8) 0.0293(4) Uani 1 1 d . . . . .
H501 H 0.241609 0.689775 0.366670 0.035 Uiso 1 1 calc R U . . .
C502 C 0.23508(18) 0.57203(15) 0.32820(8) 0.0287(4) Uani 1 1 d . . . . .
H502 H 0.231930 0.526971 0.349967 0.034 Uiso 1 1 calc R U . . .
C503 C 0.23507(18) 0.56070(16) 0.28067(8) 0.0298(5) Uani 1 1 d . . . . .
H503 H 0.232169 0.506649 0.265092 0.036 Uiso 1 1 calc R U . . .
C504 C 0.24018(18) 0.64477(17) 0.26018(8) 0.0307(5) Uani 1 1 d . . . . .
H504 H 0.240582 0.656671 0.228708 0.037 Uiso 1 1 calc R U . . .
C505 C 0.24453(19) 0.70694(15) 0.29573(9) 0.0303(5) Uani 1 1 d . . . . .
H505 H 0.249279 0.768103 0.291985 0.036 Uiso 1 1 calc R U . . .

loop_
_atom_site_aniso_label
_atom_site_aniso_U_11
_atom_site_aniso_U_22
_atom_site_aniso_U_33
_atom_site_aniso_U_23
_atom_site_aniso_U_13
_atom_site_aniso_U_12
Ru1 0.01693(8) 0.01761(8) 0.02329(8) 0.00312(5) -0.00051(5) 0.00099(5)
P1 0.0188(2) 0.0177(2) 0.0267(3) 0.00289(18) -0.00074(18) 0.00117(18)
C1 0.0216(10) 0.0322(11) 0.0251(10) -0.0036(8) -0.0031(7) -0.0019(8)
P2 0.0184(2) 0.0179(2) 0.0228(2) 0.00286(18) -0.00035(18) 0.00042(17)
C2 0.0219(9) 0.0265(10) 0.0265(10) -0.0022(8) -0.0004(8) -0.0005(8)
C3 0.0179(9) 0.0249(10) 0.0277(10) 0.0011(8) -0.0007(7) -0.0011(7)
C4 0.0204(9) 0.0240(10) 0.0256(10) 0.0021(8) -0.0029(7) 0.0006(7)
C5 0.0204(9) 0.0226(9) 0.0236(9) 0.0037(7) -0.0018(7) -0.0030(7)
C6 0.0277(10) 0.0239(10) 0.0240(10) 0.0028(8) -0.0053(8) -0.0035(8)
C7 0.0282(11) 0.0237(10) 0.0233(9) 0.0037(8) -0.0033(8) -0.0020(8)
C8 0.0318(11) 0.0254(10) 0.0265(10) 0.0035(8) -0.0038(8) -0.0028(8)
C9 0.0300(11) 0.0247(10) 0.0263(10) 0.0039(8) 0.0003(8) -0.0002(8)
C10 0.0262(10) 0.0275(10) 0.0287(10) 0.0064(8) -0.0001(8) 0.0032(8)
C11 0.0240(10) 0.0274(10) 0.0239(10) 0.0050(8) -0.0002(7) 0.0010(8)
C12 0.0234(10) 0.0358(12) 0.0253(10) 0.0040(9) -0.0034(8) 0.0045(9)
C13 0.0236(10) 0.0360(12) 0.0235(10) -0.0007(8) -0.0049(8) 0.0005(9)
C14 0.0214(9) 0.0311(11) 0.0238(10) -0.0008(8) -0.0041(7) 0.0006(8)
C15 0.0180(19) 0.027(2) 0.0228(19) 0.0005(16) -0.0011(16) -0.0011(16)
C16 0.023(2) 0.025(2) 0.0210(19) 0.0026(15) -0.0026(17) 0.0010(16)
C17 0.025(2) 0.030(2) 0.030(2) -0.0003(18) 0.0057(16) -0.0063(17)
C18 0.0188(19) 0.035(3) 0.031(2) 0.0047(19) 0.0025(16) -0.0023(18)
C15' 0.0134(17) 0.0248(19) 0.0171(17) 0.0041(14) -0.0003(14) -0.0025(14)
C16' 0.0168(18) 0.029(2) 0.0177(18) 0.0047(15) 0.0039(15) 0.0004(15)
C17' 0.020(2) 0.031(2) 0.023(2) 0.0058(17) 0.0062(15) 0.0004(17)
C18' 0.0208(19) 0.029(2) 0.026(2) 0.0021(17) 0.0077(15) -0.0017(16)
C20 0.0309(11) 0.0254(10) 0.0289(11) -0.0035(8) -0.0020(8) 0.0002(8)
C21 0.0515(16) 0.0261(12) 0.0428(14) -0.0060(10) -0.0098(12) 0.0066(11)
C22 0.0364(13) 0.0371(13) 0.0363(13) -0.0091(10) 0.0035(10) 0.0021(10)
C23 0.0373(13) 0.0313(12) 0.0380(13) -0.0048(10) 0.0024(10) -0.0089(10)
C51 0.0245(10) 0.0217(9) 0.0251(10) 0.0015(7) -0.0021(7) -0.0051(7)
C52 0.0210(9) 0.0187(9) 0.0266(10) -0.0002(7) 0.0000(7) -0.0025(7)
C90 0.0392(13) 0.0246(10) 0.0303(11) 0.0007(9) 0.0017(9) 0.0010(9)
C91 0.138(9) 0.028(3) 0.040(3) -0.005(3) -0.020(5) 0.023(4)
C92 0.054(5) 0.057(6) 0.147(11) -0.047(7) -0.022(5) 0.026(4)
C93 0.116(8) 0.030(3) 0.092(6) -0.009(4) 0.054(6) -0.015(4)
C94 0.114(9) 0.032(3) 0.091(7) -0.005(4) -0.053(6) 0.022(5)
C95 0.045(4) 0.027(3) 0.107(7) -0.005(4) 0.006(4) -0.007(2)
C96 0.112(7) 0.031(3) 0.064(5) -0.002(3) 0.049(5) 0.007(4)
C111 0.0198(9) 0.0193(9) 0.0267(10) 0.0010(7) 0.0005(7) -0.0001(7)
C112 0.0235(10) 0.0244(10) 0.0354(11) 0.0051(8) -0.0021(8) -0.0019(8)
C113 0.0235(10) 0.0312(12) 0.0409(13) 0.0111(10) -0.0072(9) -0.0012(9)
C114 0.0214(10) 0.0327(12) 0.0393(12) 0.0040(10) -0.0044(9) -0.0042(9)
C115 0.0249(10) 0.0227(10) 0.0346(11) 0.0021(8) -0.0003(8) -0.0044(8)
C116 0.0247(10) 0.0201(9) 0.0307(10) 0.0023(8) -0.0008(8) -0.0005(7)
C121 0.0231(10) 0.0191(9) 0.0297(10) 0.0039(8) -0.0019(8) -0.0017(7)
C122 0.0265(10) 0.0222(9) 0.0314(11) 0.0023(8) -0.0008(8) -0.0002(8)
C123 0.0330(12) 0.0307(12) 0.0306(11) 0.0028(9) 0.0020(9) -0.0052(9)
C124 0.0423(14) 0.0337(12) 0.0311(12) 0.0093(10) -0.0053(10) -0.0089(10)
C125 0.0322(12) 0.0292(11) 0.0386(13) 0.0114(10) -0.0108(10) -0.0039(9)
C126 0.0256(11) 0.0227(10) 0.0391(12) 0.0081(9) -0.0024(9) -0.0011(8)
C131 0.0220(10) 0.0207(9) 0.0370(12) -0.0012(8) 0.0021(8) 0.0007(7)
C132 0.0282(11) 0.0212(10) 0.0486(14) 0.0021(9) 0.0091(10) -0.0001(8)
C133 0.0350(13) 0.0227(11) 0.0683(19) -0.0033(11) 0.0135(13) 0.0018(9)
C134 0.0315(13) 0.0328(13) 0.0579(17) -0.0132(12) 0.0063(11) 0.0037(10)
C135 0.0357(13) 0.0376(13) 0.0377(13) -0.0062(10) 0.0018(10) 0.0052(10)
C136 0.0289(11) 0.0286(11) 0.0341(12) -0.0017(9) -0.0013(9) 0.0042(9)
C211 0.0197(9) 0.0179(9) 0.0284(10) 0.0005(7) 0.0000(7) -0.0001(7)
C212 0.0239(10) 0.0330(11) 0.0304(11) 0.0027(9) 0.0002(8) 0.0020(8)
C213 0.0231(10) 0.0341(12) 0.0393(13) 0.0000(10) -0.0036(9) 0.0039(9)
C214 0.0182(9) 0.0234(10) 0.0507(14) -0.0036(9) 0.0040(9) 0.0009(8)
C215 0.0262(11) 0.0219(10) 0.0384(12) -0.0011(8) 0.0100(9) -0.0027(8)
C216 0.0229(10) 0.0185(9) 0.0309(10) 0.0005(7) 0.0031(8) -0.0015(7)
C221 0.0221(9) 0.0199(9) 0.0253(9) 0.0025(7) -0.0007(7) -0.0002(7)
C222 0.0219(9) 0.0210(9) 0.0239(9) -0.0001(7) 0.0000(7) -0.0022(7)
C223 0.0242(10) 0.0228(10) 0.0289(10) 0.0017(8) 0.0004(8) -0.0043(8)
C224 0.0280(11) 0.0200(10) 0.0457(14) 0.0044(9) -0.0023(9) -0.0029(8)
C225 0.0280(11) 0.0207(10) 0.0559(16) 0.0010(10) 0.0064(10) 0.0036(8)
C226 0.0258(10) 0.0204(10) 0.0447(13) 0.0021(9) 0.0072(9) 0.0001(8)
C231 0.0190(9) 0.0264(10) 0.0243(9) 0.0019(8) -0.0003(7) -0.0004(7)
C232 0.0245(10) 0.0295(11) 0.0328(11) -0.0016(9) -0.0029(8) 0.0005(8)
C233 0.0297(12) 0.0422(14) 0.0371(13) -0.0111(11) -0.0075(10) 0.0034(10)
C234 0.0337(13) 0.0566(17) 0.0251(11) -0.0016(11) -0.0055(9) 0.0007(11)
C235 0.0370(13) 0.0455(14) 0.0252(11) 0.0076(10) -0.0034(9) -0.0022(11)
C236 0.0296(11) 0.0293(11) 0.0268(10) 0.0036(8) -0.0028(8) -0.0004(9)
C501 0.0225(10) 0.0292(11) 0.0367(12) 0.0013(9) 0.0054(8) 0.0031(8)
C502 0.0208(10) 0.0269(10) 0.0389(12) 0.0063(9) 0.0060(8) -0.0019(8)
C503 0.0188(9) 0.0293(11) 0.0403(12) -0.0015(9) -0.0026(8) 0.0001(8)
C504 0.0183(9) 0.0378(12) 0.0346(12) 0.0067(9) -0.0033(8) 0.0027(8)
C505 0.0202(10) 0.0263(11) 0.0442(13) 0.0078(9) 0.0021(9) 0.0043(8)

loop_
_atom_type_symbol
_atom_type_description
_atom_type_scat_dispersion_real
_atom_type_scat_dispersion_imag
_atom_type_scat_source
C C 0.0033 0.0016 'International Tables Vol C Tables 4.2.6.8 and 6.1.1.4'
H H 0.0000 0.0000 'International Tables Vol C Tables 4.2.6.8 and 6.1.1.4'
P P 0.1023 0.0942 'International Tables Vol C Tables 4.2.6.8 and 6.1.1.4'
Ru Ru -1.2594 0.8363 'International Tables Vol C Tables 4.2.6.8 and 6.1.1.4'

loop_
_geom_angle_atom_site_label_1
_geom_angle_atom_site_label_2
_geom_angle_atom_site_label_3
_geom_angle
_geom_angle_site_symmetry_1
_geom_angle_site_symmetry_3
_geom_angle_publ_flag
C52 Ru1 C503 118.59(9) . . ?
C52 Ru1 C502 92.42(8) . . ?
C503 Ru1 C502 36.95(9) . . ?
C52 Ru1 C505 135.96(9) . . ?
C503 Ru1 C505 61.65(9) . . ?
C502 Ru1 C505 61.66(8) . . ?
C52 Ru1 C501 101.11(9) . . ?
C503 Ru1 C501 61.91(9) . . ?
C502 Ru1 C501 37.26(8) . . ?
C505 Ru1 C501 36.75(8) . . ?
C52 Ru1 C504 153.95(9) . . ?
C503 Ru1 C504 37.21(9) . . ?
C502 Ru1 C504 61.90(9) . . ?
C505 Ru1 C504 36.81(9) . . ?
C501 Ru1 C504 61.75(9) . . ?
C52 Ru1 P2 83.68(6) . . ?
C503 Ru1 P2 92.01(6) . . ?
C502 Ru1 P2 116.33(6) . . ?
C505 Ru1 P2 138.66(7) . . ?
C501 Ru1 P2 152.67(6) . . ?
C504 Ru1 P2 103.06(7) . . ?
C52 Ru1 P1 94.26(6) . . ?
C503 Ru1 P1 146.26(6) . . ?
C502 Ru1 P1 144.01(6) . . ?
C505 Ru1 P1 89.97(6) . . ?
C501 Ru1 P1 106.81(6) . . ?
C504 Ru1 P1 109.06(7) . . ?
P2 Ru1 P1 99.55(2) . . ?
C121 P1 C131 105.42(10) . . ?
C121 P1 C111 101.81(10) . . ?
C131 P1 C111 94.72(10) . . ?
C121 P1 Ru1 112.15(7) . . ?
C131 P1 Ru1 110.93(7) . . ?
C111 P1 Ru1 128.74(7) . . ?
C14 C1 C2 123.2(2) . . ?
C14 C1 H1 118.4 . . ?
C2 C1 H1 118.4 . . ?
C211 P2 C221 98.42(9) . . ?
C211 P2 C231 102.56(10) . . ?
C221 P2 C231 100.80(10) . . ?
C211 P2 Ru1 123.27(7) . . ?
C221 P2 Ru1 115.53(7) . . ?
C231 P2 Ru1 113.00(7) . . ?
C3 C2 C1 118.9(2) . . ?
C3 C2 C20 122.0(2) . . ?
C1 C2 C20 119.09(19) . . ?
C4 C3 C2 122.8(2) . . ?
C4 C3 H3 118.6 . . ?
C2 C3 H3 118.6 . . ?
C3 C4 C5 123.57(19) . . ?
C3 C4 C15 117.7(2) . . ?
C5 C4 C15 116.6(2) . . ?
C3 C4 C15' 118.8(2) . . ?
C5 C4 C15' 115.9(2) . . ?
C6 C5 C4 119.73(19) . . ?
C6 C5 C51 118.81(19) . . ?
C4 C5 C51 121.43(19) . . ?
C7 C6 C5 123.1(2) . . ?
C7 C6 H6 118.4 . . ?
C5 C6 H6 118.4 . . ?
C6 C7 C8 123.7(2) . . ?
C6 C7 C16 115.1(2) . . ?
C8 C7 C16 119.6(2) . . ?
C6 C7 C16' 117.3(2) . . ?
C8 C7 C16' 117.0(2) . . ?
C7 C8 C9 122.9(2) . . ?
C7 C8 H8 118.5 . . ?
C9 C8 H8 118.5 . . ?
C8 C9 C10 118.8(2) . . ?
C8 C9 C90 119.5(2) . . ?
C10 C9 C90 121.7(2) . . ?
C11 C10 C9 123.0(2) . . ?
C11 C10 H10 118.5 . . ?
C9 C10 H10 118.5 . . ?
C10 C11 C12 124.8(2) . . ?
C10 C11 C16' 117.8(2) . . ?
C12 C11 C16' 115.2(2) . . ?
C10 C11 C16 119.1(2) . . ?
C12 C11 C16 114.6(2) . . ?
C13 C12 C11 122.1(2) . . ?
C13 C12 H12 118.9 . . ?
C11 C12 H12 118.9 . . ?
C12 C13 C14 122.4(2) . . ?
C12 C13 H14 118.8 . . ?
C14 C13 H14 118.8 . . ?
C1 C14 C13 124.9(2) . . ?
C1 C14 C15' 119.2(2) . . ?
C13 C14 C15' 114.1(2) . . ?
C1 C14 C15 116.9(2) . . ?
C13 C14 C15 116.3(2) . . ?
C16 C15 C4 108.4(3) . . ?
C16 C15 C14 107.8(3) . . ?
C4 C15 C14 112.4(3) . . ?
C16 C15 C17 110.7(4) . . ?
C4 C15 C17 108.9(3) . . ?
C14 C15 C17 108.7(3) . . ?
C15 C16 C7 109.5(3) . . ?
C15 C16 C11 110.3(3) . . ?
C7 C16 C11 110.5(3) . . ?
C15 C16 C18 111.2(4) . . ?
C7 C16 C18 108.1(4) . . ?
C11 C16 C18 107.3(3) . . ?
C15 C17 H17A 109.5 . . ?
C15 C17 H17B 109.5 . . ?
H17A C17 H17B 109.5 . . ?
C15 C17 H17C 109.5 . . ?
H17A C17 H17C 109.5 . . ?
H17B C17 H17C 109.5 . . ?
C16 C18 H18A 109.5 . . ?
C16 C18 H18B 109.5 . . ?
H18A C18 H18B 109.5 . . ?
C16 C18 H18C 109.5 . . ?
H18A C18 H18C 109.5 . . ?
H18B C18 H18C 109.5 . . ?
C16' C15' C14 108.4(3) . . ?
C16' C15' C17' 112.6(4) . . ?
C14 C15' C17' 109.1(3) . . ?
C16' C15' C4 108.5(3) . . ?
C14 C15' C4 109.9(3) . . ?
C17' C15' C4 108.3(3) . . ?
C11 C16' C15' 108.3(3) . . ?
C11 C16' C18' 108.6(3) . . ?
C15' C16' C18' 113.0(4) . . ?
C11 C16' C7 112.1(3) . . ?
C15' C16' C7 107.1(3) . . ?
C18' C16' C7 108.0(3) . . ?
C15' C17' H17D 109.5 . . ?
C15' C17' H17E 109.5 . . ?
H17D C17' H17E 109.5 . . ?
C15' C17' H17F 109.5 . . ?
H17D C17' H17F 109.5 . . ?
H17E C17' H17F 109.5 . . ?
C16' C18' H18D 109.5 . . ?
C16' C18' H18E 109.5 . . ?
H18D C18' H18E 109.5 . . ?
C16' C18' H18F 109.5 . . ?
H18D C18' H18F 109.5 . . ?
H18E C18' H18F 109.5 . . ?
C2 C20 C21 112.37(19) . . ?
C2 C20 C23 109.49(19) . . ?
C21 C20 C23 108.5(2) . . ?
C2 C20 C22 109.0(2) . . ?
C21 C20 C22 107.6(2) . . ?
C23 C20 C22 109.83(19) . . ?
C20 C21 H21A 109.5 . . ?
C20 C21 H21B 109.5 . . ?
H21A C21 H21B 109.5 . . ?
C20 C21 H21C 109.5 . . ?
H21A C21 H21C 109.5 . . ?
H21B C21 H21C 109.5 . . ?
C20 C22 H22A 109.5 . . ?
C20 C22 H22B 109.5 . . ?
H22A C22 H22B 109.5 . . ?
C20 C22 H22C 109.5 . . ?
H22A C22 H22C 109.5 . . ?
H22B C22 H22C 109.5 . . ?
C20 C23 H23A 109.5 . . ?
C20 C23 H23B 109.5 . . ?
H23A C23 H23B 109.5 . . ?
C20 C23 H23C 109.5 . . ?
H23A C23 H23C 109.5 . . ?
H23B C23 H23C 109.5 . . ?
C52 C51 C5 172.8(2) . . ?
C51 C52 Ru1 173.01(18) . . ?
C94 C90 C95 108.2(6) . . ?
C94 C90 C96 112.0(7) . . ?
C95 C90 C96 109.8(6) . . ?
C94 C90 C9 112.4(4) . . ?
C91 C90 C9 116.2(3) . . ?
C95 C90 C9 108.3(3) . . ?
C96 C90 C9 106.1(3) . . ?
C91 C90 C92 107.6(6) . . ?
C9 C90 C92 112.4(5) . . ?
C91 C90 C93 107.0(6) . . ?
C9 C90 C93 108.6(3) . . ?
C92 C90 C93 104.2(7) . . ?
C90 C91 H91A 109.5 . . ?
C90 C91 H91B 109.5 . . ?
H91A C91 H91B 109.5 . . ?
C90 C91 H91C 109.5 . . ?
H91A C91 H91C 109.5 . . ?
H91B C91 H91C 109.5 . . ?
C90 C92 H92A 109.5 . . ?
C90 C92 H92B 109.5 . . ?
H92A C92 H92B 109.5 . . ?
C90 C92 H92C 109.5 . . ?
H92A C92 H92C 109.5 . . ?
H92B C92 H92C 109.5 . . ?
C90 C93 H93A 109.5 . . ?
C90 C93 H93B 109.5 . . ?
H93A C93 H93B 109.5 . . ?
C90 C93 H93C 109.5 . . ?
H93A C93 H93C 109.5 . . ?
H93B C93 H93C 109.5 . . ?
C90 C94 H94A 109.5 . . ?
C90 C94 H94B 109.5 . . ?
H94A C94 H94B 109.5 . . ?
C90 C94 H94C 109.5 . . ?
H94A C94 H94C 109.5 . . ?
H94B C94 H94C 109.5 . . ?
C90 C95 H95A 109.5 . . ?
C90 C95 H95B 109.5 . . ?
H95A C95 H95B 109.5 . . ?
C90 C95 H95C 109.5 . . ?
H95A C95 H95C 109.5 . . ?
H95B C95 H95C 109.5 . . ?
C90 C96 H96A 109.5 . . ?
C90 C96 H96B 109.5 . . ?
H96A C96 H96B 109.5 . . ?
C90 C96 H96C 109.5 . . ?
H96A C96 H96C 109.5 . . ?
H96B C96 H96C 109.5 . . ?
C112 C111 C116 118.99(19) . . ?
C112 C111 P1 120.78(16) . . ?
C116 C111 P1 119.63(16) . . ?
C111 C112 C113 120.1(2) . . ?
C111 C112 H112 119.9 . . ?
C113 C112 H112 119.9 . . ?
C114 C113 C112 120.5(2) . . ?
C114 C113 H113 119.8 . . ?
C112 C113 H113 119.8 . . ?
C113 C114 C115 119.5(2) . . ?
C113 C114 H114 120.2 . . ?
C115 C114 H114 120.2 . . ?
C116 C115 C114 120.3(2) . . ?
C116 C115 H115 119.9 . . ?
C114 C115 H115 119.9 . . ?
C115 C116 C111 120.6(2) . . ?
C115 C116 H116 119.7 . . ?
C111 C116 H116 119.7 . . ?
C122 C121 C126 118.3(2) . . ?
C122 C121 P1 120.45(16) . . ?
C126 C121 P1 120.71(17) . . ?
C123 C122 C121 121.1(2) . . ?
C123 C122 H122 119.5 . . ?
C121 C122 H122 119.5 . . ?
C122 C123 C124 119.6(2) . . ?
C122 C123 H123 120.2 . . ?
C124 C123 H123 120.2 . . ?
C125 C124 C123 119.9(2) . . ?
C125 C124 H124 120.0 . . ?
C123 C124 H124 120.0 . . ?
C124 C125 C126 120.7(2) . . ?
C124 C125 H125 119.7 . . ?
C126 C125 H125 119.7 . . ?
C125 C126 C121 120.5(2) . . ?
C125 C126 H126 119.8 . . ?
C121 C126 H126 119.8 . . ?
C136 C131 C132 118.8(2) . . ?
C136 C131 P1 115.89(17) . . ?
C132 C131 P1 124.83(18) . . ?
C133 C132 C131 120.3(2) . . ?
C133 C132 H132 119.8 . . ?
C131 C132 H132 119.8 . . ?
C134 C133 C132 120.4(2) . . ?
C134 C133 H133 119.8 . . ?
C132 C133 H133 119.8 . . ?
C133 C134 C135 120.1(2) . . ?
C133 C134 H134 120.0 . . ?
C135 C134 H134 120.0 . . ?
C136 C135 C134 119.6(3) . . ?
C136 C135 H135 120.2 . . ?
C134 C135 H135 120.2 . . ?
C135 C136 C131 120.8(2) . . ?
C135 C136 H136 119.6 . . ?
C131 C136 H136 119.6 . . ?
C216 C211 C212 118.7(2) . . ?
C216 C211 P2 123.41(16) . . ?
C212 C211 P2 117.82(16) . . ?
C213 C212 C211 120.6(2) . . ?
C213 C212 H212 119.7 . . ?
C211 C212 H212 119.7 . . ?
C214 C213 C212 120.3(2) . . ?
C214 C213 H213 119.8 . . ?
C212 C213 H213 119.8 . . ?
C215 C214 C213 119.7(2) . . ?
C215 C214 H214 120.2 . . ?
C213 C214 H214 120.2 . . ?
C214 C215 C216 120.5(2) . . ?
C214 C215 H215 119.7 . . ?
C216 C215 H215 119.7 . . ?
C211 C216 C215 120.2(2) . . ?
C211 C216 H216 119.9 . . ?
C215 C216 H216 119.9 . . ?
C226 C221 C222 118.24(19) . . ?
C226 C221 P2 120.49(16) . . ?
C222 C221 P2 121.16(16) . . ?
C223 C222 C221 120.8(2) . . ?
C223 C222 H222 119.6 . . ?
C221 C222 H222 119.6 . . ?
C224 C223 C222 120.1(2) . . ?
C224 C223 H223 120.0 . . ?
C222 C223 H223 120.0 . . ?
C223 C224 C225 120.1(2) . . ?
C223 C224 H224 119.9 . . ?
C225 C224 H224 119.9 . . ?
C224 C225 C226 119.6(2) . . ?
C224 C225 H225 120.2 . . ?
C226 C225 H225 120.2 . . ?
C225 C226 C221 121.1(2) . . ?
C225 C226 H226 119.4 . . ?
C221 C226 H226 119.4 . . ?
C232 C231 C236 118.7(2) . . ?
C232 C231 P2 124.06(17) . . ?
C236 C231 P2 117.26(17) . . ?
C233 C232 C231 120.5(2) . . ?
C233 C232 H232 119.8 . . ?
C231 C232 H232 119.8 . . ?
C234 C233 C232 120.3(2) . . ?
C234 C233 H233 119.9 . . ?
C232 C233 H233 119.9 . . ?
C235 C234 C233 119.6(2) . . ?
C235 C234 H234 120.2 . . ?
C233 C234 H234 120.2 . . ?
C234 C235 C236 120.4(2) . . ?
C234 C235 H235 119.8 . . ?
C236 C235 H235 119.8 . . ?
C235 C236 C231 120.4(2) . . ?
C235 C236 H236 119.8 . . ?
C231 C236 H236 119.8 . . ?
C505 C501 C502 107.4(2) . . ?
C505 C501 Ru1 71.37(13) . . ?
C502 C501 Ru1 70.95(12) . . ?
C505 C501 H501 126.3 . . ?
C502 C501 H501 126.3 . . ?
Ru1 C501 H501 123.0 . . ?
C503 C502 C501 108.0(2) . . ?
C503 C502 Ru1 71.50(13) . . ?
C501 C502 Ru1 71.79(12) . . ?
C503 C502 H502 126.0 . . ?
C501 C502 H502 126.0 . . ?
Ru1 C502 H502 122.4 . . ?
C502 C503 C504 108.3(2) . . ?
C502 C503 Ru1 71.55(13) . . ?
C504 C503 Ru1 72.07(13) . . ?
C502 C503 H503 125.9 . . ?
C504 C503 H503 125.9 . . ?
Ru1 C503 H503 122.2 . . ?
C505 C504 C503 107.1(2) . . ?
C505 C504 Ru1 71.10(13) . . ?
C503 C504 Ru1 70.72(12) . . ?
C505 C504 H504 126.4 . . ?
C503 C504 H504 126.4 . . ?
Ru1 C504 H504 123.4 . . ?
C501 C505 C504 109.2(2) . . ?
C501 C505 Ru1 71.89(13) . . ?
C504 C505 Ru1 72.10(13) . . ?
C501 C505 H505 125.4 . . ?
C504 C505 H505 125.4 . . ?
Ru1 C505 H505 122.3 . . ?

loop_
_geom_bond_atom_site_label_1
_geom_bond_atom_site_label_2
_geom_bond_distance
_geom_bond_site_symmetry_2
_geom_bond_publ_flag
Ru1 C52 2.007(2) . ?
Ru1 C503 2.237(2) . ?
Ru1 C502 2.237(2) . ?
Ru1 C505 2.242(2) . ?
Ru1 C501 2.248(2) . ?
Ru1 C504 2.255(2) . ?
Ru1 P2 2.2824(5) . ?
Ru1 P1 2.2951(6) . ?
P1 C121 1.837(2) . ?
P1 C131 1.841(2) . ?
P1 C111 1.849(2) . ?
C1 C14 1.381(3) . ?
C1 C2 1.409(3) . ?
C1 H1 0.9500 . ?
P2 C211 1.839(2) . ?
P2 C221 1.840(2) . ?
P2 C231 1.843(2) . ?
C2 C3 1.402(3) . ?
C2 C20 1.530(3) . ?
C3 C4 1.388(3) . ?
C3 H3 0.9500 . ?
C4 C5 1.418(3) . ?
C4 C15 1.513(5) . ?
C4 C15' 1.565(4) . ?
C5 C6 1.409(3) . ?
C5 C51 1.430(3) . ?
C6 C7 1.381(3) . ?
C6 H6 0.9500 . ?
C7 C8 1.392(3) . ?
C7 C16 1.530(5) . ?
C7 C16' 1.544(5) . ?
C8 C9 1.403(3) . ?
C8 H8 0.9500 . ?
C9 C10 1.411(3) . ?
C9 C90 1.525(3) . ?
C10 C11 1.385(3) . ?
C10 H10 0.9500 . ?
C11 C12 1.405(3) . ?
C11 C16' 1.514(5) . ?
C11 C16 1.557(5) . ?
C12 C13 1.386(3) . ?
C12 H12 0.9500 . ?
C13 C14 1.405(3) . ?
C13 H14 0.9500 . ?
C14 C15' 1.536(4) . ?
C14 C15 1.541(5) . ?
C15 C16 1.508(6) . ?
C15 C17 1.577(7) . ?
C16 C18 1.579(7) . ?
C17 H17A 0.9800 . ?
C17 H17B 0.9800 . ?
C17 H17C 0.9800 . ?
C18 H18A 0.9800 . ?
C18 H18B 0.9800 . ?
C18 H18C 0.9800 . ?
C15' C16' 1.524(6) . ?
C15' C17' 1.555(6) . ?
C16' C18' 1.543(6) . ?
C17' H17D 0.9800 . ?
C17' H17E 0.9800 . ?
C17' H17F 0.9800 . ?
C18' H18D 0.9800 . ?
C18' H18E 0.9800 . ?
C18' H18F 0.9800 . ?
C20 C21 1.534(3) . ?
C20 C23 1.534(3) . ?
C20 C22 1.537(3) . ?
C21 H21A 0.9800 . ?
C21 H21B 0.9800 . ?
C21 H21C 0.9800 . ?
C22 H22A 0.9800 . ?
C22 H22B 0.9800 . ?
C22 H22C 0.9800 . ?
C23 H23A 0.9800 . ?
C23 H23B 0.9800 . ?
C23 H23C 0.9800 . ?
C51 C52 1.219(3) . ?
C90 C94 1.474(9) . ?
C90 C91 1.506(7) . ?
C90 C95 1.518(7) . ?
C90 C96 1.522(7) . ?
C90 C92 1.544(10) . ?
C90 C93 1.554(8) . ?
C91 H91A 0.9800 . ?
C91 H91B 0.9800 . ?
C91 H91C 0.9800 . ?
C92 H92A 0.9800 . ?
C92 H92B 0.9800 . ?
C92 H92C 0.9800 . ?
C93 H93A 0.9800 . ?
C93 H93B 0.9800 . ?
C93 H93C 0.9800 . ?
C94 H94A 0.9800 . ?
C94 H94B 0.9800 . ?
C94 H94C 0.9800 . ?
C95 H95A 0.9800 . ?
C95 H95B 0.9800 . ?
C95 H95C 0.9800 . ?
C96 H96A 0.9800 . ?
C96 H96B 0.9800 . ?
C96 H96C 0.9800 . ?
C111 C112 1.390(3) . ?
C111 C116 1.399(3) . ?
C112 C113 1.395(3) . ?
C112 H112 0.9500 . ?
C113 C114 1.381(3) . ?
C113 H113 0.9500 . ?
C114 C115 1.392(3) . ?
C114 H114 0.9500 . ?
C115 C116 1.379(3) . ?
C115 H115 0.9500 . ?
C116 H116 0.9500 . ?
C121 C122 1.396(3) . ?
C121 C126 1.404(3) . ?
C122 C123 1.393(3) . ?
C122 H122 0.9500 . ?
C123 C124 1.395(4) . ?
C123 H123 0.9500 . ?
C124 C125 1.376(4) . ?
C124 H124 0.9500 . ?
C125 C126 1.391(3) . ?
C125 H125 0.9500 . ?
C126 H126 0.9500 . ?
C131 C136 1.397(3) . ?
C131 C132 1.398(3) . ?
C132 C133 1.392(4) . ?
C132 H132 0.9500 . ?
C133 C134 1.380(4) . ?
C133 H133 0.9500 . ?
C134 C135 1.393(4) . ?
C134 H134 0.9500 . ?
C135 C136 1.392(3) . ?
C135 H135 0.9500 . ?
C136 H136 0.9500 . ?
C211 C216 1.394(3) . ?
C211 C212 1.401(3) . ?
C212 C213 1.389(3) . ?
C212 H212 0.9500 . ?
C213 C214 1.384(4) . ?
C213 H213 0.9500 . ?
C214 C215 1.383(3) . ?
C214 H214 0.9500 . ?
C215 C216 1.397(3) . ?
C215 H215 0.9500 . ?
C216 H216 0.9500 . ?
C221 C226 1.393(3) . ?
C221 C222 1.394(3) . ?
C222 C223 1.390(3) . ?
C222 H222 0.9500 . ?
C223 C224 1.379(3) . ?
C223 H223 0.9500 . ?
C224 C225 1.386(3) . ?
C224 H224 0.9500 . ?
C225 C226 1.389(3) . ?
C225 H225 0.9500 . ?
C226 H226 0.9500 . ?
C231 C232 1.391(3) . ?
C231 C236 1.398(3) . ?
C232 C233 1.391(3) . ?
C232 H232 0.9500 . ?
C233 C234 1.384(4) . ?
C233 H233 0.9500 . ?
C234 C235 1.381(4) . ?
C234 H234 0.9500 . ?
C235 C236 1.387(3) . ?
C235 H235 0.9500 . ?
C236 H236 0.9500 . ?
C501 C505 1.415(3) . ?
C501 C502 1.433(3) . ?
C501 H501 0.9500 . ?
C502 C503 1.418(3) . ?
C502 H502 0.9500 . ?
C503 C504 1.433(3) . ?
C503 H503 0.9500 . ?
C504 C505 1.419(4) . ?
C504 H504 0.9500 . ?
C505 H505 0.9500 . ?

loop_
_geom_torsion_atom_site_label_1
_geom_torsion_atom_site_label_2
_geom_torsion_atom_site_label_3
_geom_torsion_atom_site_label_4
_geom_torsion
_geom_torsion_site_symmetry_1
_geom_torsion_site_symmetry_2
_geom_torsion_site_symmetry_3
_geom_torsion_site_symmetry_4
_geom_torsion_publ_flag
C14 C1 C2 C3 -0.1(3) . . . . ?
C14 C1 C2 C20 179.6(2) . . . . ?
C1 C2 C3 C4 0.2(3) . . . . ?
C20 C2 C3 C4 -179.6(2) . . . . ?
C2 C3 C4 C5 -179.9(2) . . . . ?
C2 C3 C4 C15 -17.1(4) . . . . ?
C2 C3 C4 C15' 16.0(4) . . . . ?
C3 C4 C5 C6 179.1(2) . . . . ?
C15 C4 C5 C6 16.1(4) . . . . ?
C15' C4 C5 C6 -16.4(3) . . . . ?
C3 C4 C5 C51 1.2(3) . . . . ?
C15 C4 C5 C51 -161.7(3) . . . . ?
C15' C4 C5 C51 165.7(2) . . . . ?
C4 C5 C6 C7 -0.2(3) . . . . ?
C51 C5 C6 C7 177.7(2) . . . . ?
C5 C6 C7 C8 -178.8(2) . . . . ?
C5 C6 C7 C16 15.6(4) . . . . ?
C5 C6 C7 C16' -15.5(4) . . . . ?
C6 C7 C8 C9 179.9(2) . . . . ?
C16 C7 C8 C9 -15.2(4) . . . . ?
C16' C7 C8 C9 16.5(4) . . . . ?
C7 C8 C9 C10 0.7(4) . . . . ?
C7 C8 C9 C90 -178.8(2) . . . . ?
C8 C9 C10 C11 -0.9(3) . . . . ?
C90 C9 C10 C11 178.6(2) . . . . ?
C9 C10 C11 C12 -179.2(2) . . . . ?
C9 C10 C11 C16' -16.6(4) . . . . ?
C9 C10 C11 C16 15.2(4) . . . . ?
C10 C11 C12 C13 178.6(2) . . . . ?
C16' C11 C12 C13 15.6(4) . . . . ?
C16 C11 C12 C13 -15.2(4) . . . . ?
C11 C12 C13 C14 0.4(4) . . . . ?
C2 C1 C14 C13 180.0(2) . . . . ?
C2 C1 C14 C15' -16.4(4) . . . . ?
C2 C1 C14 C15 16.6(4) . . . . ?
C12 C13 C14 C1 -179.5(2) . . . . ?
C12 C13 C14 C15' 16.2(4) . . . . ?
C12 C13 C14 C15 -16.0(4) . . . . ?
C3 C4 C15 C16 150.4(3) . . . . ?
C5 C4 C15 C16 -45.7(4) . . . . ?
C3 C4 C15 C14 31.4(4) . . . . ?
C5 C4 C15 C14 -164.6(2) . . . . ?
C3 C4 C15 C17 -89.1(4) . . . . ?
C5 C4 C15 C17 74.9(4) . . . . ?
C1 C14 C15 C16 -150.4(3) . . . . ?
C13 C14 C15 C16 44.7(4) . . . . ?
C1 C14 C15 C4 -31.1(4) . . . . ?
C13 C14 C15 C4 164.1(3) . . . . ?
C1 C14 C15 C17 89.5(4) . . . . ?
C13 C14 C15 C17 -75.3(4) . . . . ?
C4 C15 C16 C7 58.8(4) . . . . ?
C14 C15 C16 C7 -179.4(3) . . . . ?
C17 C15 C16 C7 -60.6(4) . . . . ?
C4 C15 C16 C11 -179.5(3) . . . . ?
C14 C15 C16 C11 -57.6(4) . . . . ?
C17 C15 C16 C11 61.1(4) . . . . ?
C4 C15 C16 C18 -60.6(4) . . . . ?
C14 C15 C16 C18 61.2(4) . . . . ?
C17 C15 C16 C18 180.0(3) . . . . ?
C6 C7 C16 C15 -45.6(4) . . . . ?
C8 C7 C16 C15 148.3(3) . . . . ?
C6 C7 C16 C11 -167.2(3) . . . . ?
C8 C7 C16 C11 26.6(5) . . . . ?
C6 C7 C16 C18 75.7(4) . . . . ?
C8 C7 C16 C18 -90.4(4) . . . . ?
C10 C11 C16 C15 -147.9(3) . . . . ?
C12 C11 C16 C15 45.1(4) . . . . ?
C10 C11 C16 C7 -26.7(4) . . . . ?
C12 C11 C16 C7 166.3(3) . . . . ?
C10 C11 C16 C18 90.9(4) . . . . ?
C12 C11 C16 C18 -76.1(4) . . . . ?
C1 C14 C15' C16' 147.7(3) . . . . ?
C13 C14 C15' C16' -47.0(4) . . . . ?
C1 C14 C15' C17' -89.3(4) . . . . ?
C13 C14 C15' C17' 76.0(4) . . . . ?
C1 C14 C15' C4 29.3(4) . . . . ?
C13 C14 C15' C4 -165.4(2) . . . . ?
C3 C4 C15' C16' -147.5(3) . . . . ?
C5 C4 C15' C16' 47.2(4) . . . . ?
C3 C4 C15' C14 -29.1(4) . . . . ?
C5 C4 C15' C14 165.6(2) . . . . ?
C3 C4 C15' C17' 90.0(3) . . . . ?
C5 C4 C15' C17' -75.3(4) . . . . ?
C10 C11 C16' C15' 149.3(3) . . . . ?
C12 C11 C16' C15' -46.5(4) . . . . ?
C10 C11 C16' C18' -87.7(4) . . . . ?
C12 C11 C16' C18' 76.5(4) . . . . ?
C10 C11 C16' C7 31.4(4) . . . . ?
C12 C11 C16' C7 -164.3(2) . . . . ?
C14 C15' C16' C11 61.0(4) . . . . ?
C17' C15' C16' C11 -59.9(4) . . . . ?
C4 C15' C16' C11 -179.7(3) . . . . ?
C14 C15' C16' C18' -59.3(4) . . . . ?
C17' C15' C16' C18' 179.8(3) . . . . ?
C4 C15' C16' C18' 60.0(4) . . . . ?
C14 C15' C16' C7 -178.0(3) . . . . ?
C17' C15' C16' C7 61.1(4) . . . . ?
C4 C15' C16' C7 -58.7(4) . . . . ?
C6 C7 C16' C11 164.2(3) . . . . ?
C8 C7 C16' C11 -31.3(4) . . . . ?
C6 C7 C16' C15' 45.7(4) . . . . ?
C8 C7 C16' C15' -149.9(3) . . . . ?
C6 C7 C16' C18' -76.3(4) . . . . ?
C8 C7 C16' C18' 88.2(4) . . . . ?
C3 C2 C20 C21 2.3(3) . . . . ?
C1 C2 C20 C21 -177.4(2) . . . . ?
C3 C2 C20 C23 -118.3(2) . . . . ?
C1 C2 C20 C23 62.0(3) . . . . ?
C3 C2 C20 C22 121.5(2) . . . . ?
C1 C2 C20 C22 -58.2(3) . . . . ?
C8 C9 C90 C94 -180.0(6) . . . . ?
C10 C9 C90 C94 0.6(7) . . . . ?
C8 C9 C90 C91 17.3(6) . . . . ?
C10 C9 C90 C91 -162.2(6) . . . . ?
C8 C9 C90 C95 -60.5(5) . . . . ?
C10 C9 C90 C95 120.0(5) . . . . ?
C8 C9 C90 C96 57.3(5) . . . . ?
C10 C9 C90 C96 -122.2(5) . . . . ?
C8 C9 C90 C92 141.9(6) . . . . ?
C10 C9 C90 C92 -37.6(7) . . . . ?
C8 C9 C90 C93 -103.4(6) . . . . ?
C10 C9 C90 C93 77.2(6) . . . . ?
C121 P1 C111 C112 -146.62(19) . . . . ?
C131 P1 C111 C112 106.53(19) . . . . ?
Ru1 P1 C111 C112 -15.2(2) . . . . ?
C121 P1 C111 C116 42.34(19) . . . . ?
C131 P1 C111 C116 -64.51(19) . . . . ?
Ru1 P1 C111 C116 173.77(14) . . . . ?
C116 C111 C112 C113 -1.0(3) . . . . ?
P1 C111 C112 C113 -172.12(19) . . . . ?
C111 C112 C113 C114 0.0(4) . . . . ?
C112 C113 C114 C115 0.6(4) . . . . ?
C113 C114 C115 C116 -0.2(4) . . . . ?
C114 C115 C116 C111 -0.8(4) . . . . ?
C112 C111 C116 C115 1.4(3) . . . . ?
P1 C111 C116 C115 172.61(18) . . . . ?
C131 P1 C121 C122 134.55(18) . . . . ?
C111 P1 C121 C122 36.2(2) . . . . ?
Ru1 P1 C121 C122 -104.63(17) . . . . ?
C131 P1 C121 C126 -54.4(2) . . . . ?
C111 P1 C121 C126 -152.69(18) . . . . ?
Ru1 P1 C121 C126 66.46(19) . . . . ?
C126 C121 C122 C123 -0.2(3) . . . . ?
P1 C121 C122 C123 171.14(18) . . . . ?
C121 C122 C123 C124 0.2(3) . . . . ?
C122 C123 C124 C125 0.0(4) . . . . ?
C123 C124 C125 C126 -0.2(4) . . . . ?
C124 C125 C126 C121 0.2(4) . . . . ?
C122 C121 C126 C125 0.0(3) . . . . ?
P1 C121 C126 C125 -171.30(18) . . . . ?
C121 P1 C131 C136 175.11(17) . . . . ?
C111 P1 C131 C136 -81.25(18) . . . . ?
Ru1 P1 C131 C136 53.49(19) . . . . ?
C121 P1 C131 C132 -13.1(2) . . . . ?
C111 P1 C131 C132 90.5(2) . . . . ?
Ru1 P1 C131 C132 -134.75(19) . . . . ?
C136 C131 C132 C133 -0.2(4) . . . . ?
P1 C131 C132 C133 -171.8(2) . . . . ?
C131 C132 C133 C134 1.6(4) . . . . ?
C132 C133 C134 C135 -1.8(4) . . . . ?
C133 C134 C135 C136 0.6(4) . . . . ?
C134 C135 C136 C131 0.8(4) . . . . ?
C132 C131 C136 C135 -1.0(4) . . . . ?
P1 C131 C136 C135 171.3(2) . . . . ?
C221 P2 C211 C216 115.52(18) . . . . ?
C231 P2 C211 C216 12.4(2) . . . . ?
Ru1 P2 C211 C216 -116.29(16) . . . . ?
C221 P2 C211 C212 -60.75(19) . . . . ?
C231 P2 C211 C212 -163.88(17) . . . . ?
Ru1 P2 C211 C212 67.44(19) . . . . ?
C216 C211 C212 C213 0.9(3) . . . . ?
P2 C211 C212 C213 177.35(19) . . . . ?
C211 C212 C213 C214 -0.9(4) . . . . ?
C212 C213 C214 C215 0.1(4) . . . . ?
C213 C214 C215 C216 0.6(3) . . . . ?
C212 C211 C216 C215 -0.2(3) . . . . ?
P2 C211 C216 C215 -176.42(16) . . . . ?
C214 C215 C216 C211 -0.6(3) . . . . ?
C211 P2 C221 C226 -31.5(2) . . . . ?
C231 P2 C221 C226 73.1(2) . . . . ?
Ru1 P2 C221 C226 -164.71(16) . . . . ?
C211 P2 C221 C222 152.43(18) . . . . ?
C231 P2 C221 C222 -102.97(18) . . . . ?
Ru1 P2 C221 C222 19.2(2) . . . . ?
C226 C221 C222 C223 -1.3(3) . . . . ?
P2 C221 C222 C223 174.95(16) . . . . ?
C221 C222 C223 C224 0.8(3) . . . . ?
C222 C223 C224 C225 -0.3(4) . . . . ?
C223 C224 C225 C226 0.3(4) . . . . ?
C224 C225 C226 C221 -0.7(4) . . . . ?
C222 C221 C226 C225 1.2(4) . . . . ?
P2 C221 C226 C225 -175.0(2) . . . . ?
C211 P2 C231 C232 100.2(2) . . . . ?
C221 P2 C231 C232 -1.0(2) . . . . ?
Ru1 P2 C231 C232 -124.93(18) . . . . ?
C211 P2 C231 C236 -79.22(19) . . . . ?
C221 P2 C231 C236 179.53(17) . . . . ?
Ru1 P2 C231 C236 55.63(19) . . . . ?
C236 C231 C232 C233 1.3(3) . . . . ?
P2 C231 C232 C233 -178.10(18) . . . . ?
C231 C232 C233 C234 1.2(4) . . . . ?
C232 C233 C234 C235 -2.3(4) . . . . ?
C233 C234 C235 C236 0.9(4) . . . . ?
C234 C235 C236 C231 1.6(4) . . . . ?
C232 C231 C236 C235 -2.7(3) . . . . ?
P2 C231 C236 C235 176.75(19) . . . . ?
C505 C501 C502 C503 -0.3(2) . . . . ?
Ru1 C501 C502 C503 -62.72(15) . . . . ?
C505 C501 C502 Ru1 62.47(15) . . . . ?
C501 C502 C503 C504 -0.2(2) . . . . ?
Ru1 C502 C503 C504 -63.13(15) . . . . ?
C501 C502 C503 Ru1 62.90(15) . . . . ?
C502 C503 C504 C505 0.6(2) . . . . ?
Ru1 C503 C504 C505 -62.17(15) . . . . ?
C502 C503 C504 Ru1 62.79(15) . . . . ?
C502 C501 C505 C504 0.6(3) . . . . ?
Ru1 C501 C505 C504 62.85(16) . . . . ?
C502 C501 C505 Ru1 -62.20(15) . . . . ?
C503 C504 C505 C501 -0.8(3) . . . . ?
Ru1 C504 C505 C501 -62.71(16) . . . . ?
C503 C504 C505 Ru1 61.92(15) . . . . ?
